data_2021337
loop_
_publ_author_name
'Yuan, Juan'
'Wang, Xia'
'Zhang, Nan'
'Liu, Mei-Jiao'
'Kou, Hui-Zhong'

_publ_section_title
;
 Two new cobalt(II) rhodamine 6G hydrazone complexes: structure,
 fluorescence and magnetism
;
_journal_coeditor_code CU3135
_journal_issue 12
_journal_name_full 'Acta Crystallographica Section C'
_journal_page_first
;
;
_journal_paper_doi 10.1107/S2053229618015541
_journal_volume 74
_journal_year 2018
_chemical_formula_iupac '[Co (C32 H30 Br1 N5 O2)2] (Cl O4)2, C H2 Cl2, 2C H4 O'
_chemical_formula_moiety 'C64 H60 Br2 Co N10 O4 2+, 2(Cl O4 -), C H2 Cl2, 2(C H4 O)'
_chemical_formula_sum 'C67 H70 Br2 Cl4 Co N10 O14'
_chemical_formula_weight 1599.88
_chemical_name_common
;Bis(6-bromopyridine-2-carbaldehyde rhodamine 6G hydrazone)cobalt(II)
bis(perchlorate)--dichloromethane--methanol (1/1/2)
;
_chemical_name_systematic
;Bis{<i>N</i>-[(6-bromopyridin-2-yl)methylidene]-2-[6-ethylamino-3-(ethyliminiumyl)-2,7-dimethyl-3<i>H</i>-xanthen-9-yl]benzene-1-carbohydrazonate}cobalt(II) bis(perchlorate)--dichloromethane --methanol
(1/1/2)
;
_space_group_crystal_system triclinic
_space_group_IT_number 2
_space_group_name_Hall '-P 1'
_space_group_name_H-M_alt 'P -1'
_symmetry_space_group_name_Hall '-P 1'
_symmetry_space_group_name_H-M 'P -1'
_atom_sites_solution_hydrogens geom
_audit_creation_method
;
Olex2 1.2
(compiled 2018.05.29 svn.r3508 for OlexSys, GUI svn.r5506)
;
_cell_angle_alpha 95.741(2)
_cell_angle_beta 107.412(3)
_cell_angle_gamma 105.197(3)
_cell_formula_units_Z 2
_cell_length_a 13.2358(5)
_cell_length_b 16.3228(5)
_cell_length_c 17.8925(5)
_cell_measurement_reflns_used 11414
_cell_measurement_temperature 100.00(11)
_cell_measurement_theta_max 76.2280
_cell_measurement_theta_min 4.2140
_cell_volume 3492.0(2)
_computing_cell_refinement
;
CrysAlis PRO (Rigaku OD, 2017)
;
_computing_data_collection
;
CrysAlis PRO (Rigaku OD, 2017)
;
_computing_data_reduction
;
CrysAlis PRO (Rigaku OD, 2017)
;
_computing_molecular_graphics
;
OLEX2 (Dolomanov <i>et al.</i>,  2009) and
DIAMOND (Brandenburg, 2005)
;
_computing_publication_material
;
OLEX2 (Dolomanov <i>et al.</i>,  2009)
;
_computing_structure_refinement
;
SHELXL2014 (Sheldrick, 2015b)
;
_computing_structure_solution
;
SHELXT (Sheldrick, 2015a)
;
_diffrn_ambient_temperature 100.00(11)
_diffrn_detector 'CCD plate'
_diffrn_detector_area_resol_mean 5.2137
_diffrn_measured_fraction_theta_full 1.000
_diffrn_measured_fraction_theta_max 0.966
_diffrn_measurement_device 'four-circle diffractometer'
_diffrn_measurement_device_type 'Rigaku OD SuperNova Dual source diffractometer with an AtlasS2 detector'
_diffrn_measurement_method '\w scans'
_diffrn_radiation_monochromator mirror
_diffrn_radiation_probe x-ray
_diffrn_radiation_type CuK\a
_diffrn_radiation_wavelength 1.54184
_diffrn_reflns_av_R_equivalents 0.0489
_diffrn_reflns_av_unetI/netI 0.0645
_diffrn_reflns_limit_h_max 16
_diffrn_reflns_limit_h_min -13
_diffrn_reflns_limit_k_max 20
_diffrn_reflns_limit_k_min -19
_diffrn_reflns_limit_l_max 22
_diffrn_reflns_limit_l_min -18
_diffrn_reflns_number 25181
_diffrn_reflns_theta_full 67.684
_diffrn_reflns_theta_max 76.715
_diffrn_reflns_theta_min 3.495
_diffrn_source 'micro-focus sealed X-ray tube'
_exptl_absorpt_coefficient_mu 5.270
_exptl_absorpt_correction_T_max 1.00000
_exptl_absorpt_correction_T_min 0.49981
_exptl_absorpt_correction_type multi-scan
_exptl_absorpt_process_details
;
(CrysAlis PRO; Rigaku OD, 2017)
;
_exptl_crystal_colour 'clear orange'
_exptl_crystal_density_diffrn 1.522
_exptl_crystal_description block
_exptl_crystal_F_000 1638
_exptl_crystal_size_max 0.3
_exptl_crystal_size_mid 0.2
_exptl_crystal_size_min 0.1
_refine_diff_density_max 1.780
_refine_diff_density_min -1.141
_refine_ls_extinction_method none
_refine_ls_goodness_of_fit_ref 1.032
_refine_ls_hydrogen_treatment constr
_refine_ls_matrix_type full
_refine_ls_number_parameters 895
_refine_ls_number_reflns 14225
_refine_ls_number_restraints 12
_refine_ls_restrained_S_all 1.038
_refine_ls_R_factor_all 0.0764
_refine_ls_R_factor_gt 0.0666
_refine_ls_shift/su_max 0.001
_refine_ls_shift/su_mean 0.000
_refine_ls_structure_factor_coef Fsqd
_refine_ls_weighting_details 'w=1/[\s^2^(Fo^2^)+(0.1212P)^2^+3.4690P] where P=(Fo^2^+2Fc^2^)/3'
_refine_ls_weighting_scheme calc
_refine_ls_wR_factor_gt 0.1807
_refine_ls_wR_factor_ref 0.1925
_reflns_number_gt 12089
_reflns_number_total 14225
_reflns_threshold_expression 'I > 2\s(I)'
_cod_data_source_file cu3135sup1.cif
_cod_data_source_block 1
_cod_database_code 2021337
_shelx_space_group_comment
;
The symmetry employed for this shelxl refinement is uniquely defined
by the following loop, which should always be used as a source of
symmetry information in preference to the above space-group names.
They are only intended as comments.
;

loop_
_space_group_symop_operation_xyz
'x, y, z'
'-x, -y, -z'

loop_
_atom_site_type_symbol
_atom_site_label
_atom_site_fract_x
_atom_site_fract_y
_atom_site_fract_z
_atom_site_U_iso_or_equiv
_atom_site_adp_type
_atom_site_calc_flag
_atom_site_occupancy
Br Br2 0.14066(4) 0.57606(3) 0.51810(2) 0.02860(12) Uani d 1
Br Br1 0.51541(4) 0.53924(3) 0.59296(4) 0.04488(16) Uani d 1
Co Co1 0.26263(5) 0.41997(4) 0.61822(3) 0.01808(14) Uani d 1
Cl Cl2 -0.21369(12) 0.28710(8) 0.08614(6) 0.0439(3) Uani d 1
Cl Cl1 0.73900(10) -0.10611(8) 0.73138(8) 0.0442(3) Uani d 1
Cl Cl3 0.69813(14) 0.38377(10) 0.65157(13) 0.0707(5) Uani d 1
Cl Cl4 0.63309(18) 0.22925(14) 0.52976(13) 0.0800(5) Uani d 1
O O1 0.1241(2) 0.31703(17) 0.60352(15) 0.0237(5) Uani d 1
O O2 0.3755(2) 0.39020(17) 0.70893(15) 0.0239(5) Uani d 1
O O3 0.1278(2) 0.08515(17) 0.47006(15) 0.0233(5) Uani d 1
O O4 0.4141(2) 0.54204(17) 0.92365(16) 0.0270(6) Uani d 1
N N2 0.1840(3) 0.4661(2) 0.68726(17) 0.0202(6) Uani d 1
N N5 0.3182(3) 0.3346(2) 0.56242(18) 0.0208(6) Uani d 1
N N4 0.2023(3) 0.4303(2) 0.49141(17) 0.0210(6) Uani d 1
N N1 0.3657(3) 0.5546(2) 0.66741(18) 0.0215(6) Uani d 1
N N6 0.3823(3) 0.2922(2) 0.60836(18) 0.0232(6) Uani d 1
N N3 0.0930(3) 0.4102(2) 0.69559(18) 0.0210(6) Uani d 1
O O14 -0.1518(4) 0.3107(3) 0.1706(2) 0.0553(11) Uani d 1
N N8 0.3628(3) -0.0082(2) 0.6749(2) 0.0275(7) Uani d 1
H H8 0.3872 -0.0094 0.7250 0.033 Uiso calc 1
O O10 0.8443(3) -0.0422(2) 0.7537(3) 0.0472(9) Uani d 1
N N10 0.0722(3) 0.3576(2) 0.9200(2) 0.0332(8) Uani d 1
H H10 0.0324 0.3054 0.9161 0.040 Uiso calc 1
C C7 0.0720(3) 0.3330(2) 0.6495(2) 0.0202(7) Uani d 1
C C14 0.0303(3) 0.1482(2) 0.5732(2) 0.0205(7) Uani d 1
C C39 0.4063(3) 0.3281(2) 0.6847(2) 0.0212(7) Uani d 1
C C5 0.3284(3) 0.5946(2) 0.7194(2) 0.0213(7) Uani d 1
C C8 -0.0170(3) 0.2604(2) 0.6570(2) 0.0204(7) Uani d 1
N N7 -0.0881(4) 0.1730(3) 0.2503(2) 0.0365(8) Uani d 1
H H7 -0.1443 0.1909 0.2306 0.044 Uiso calc 1
C C58 0.3711(3) 0.3889(2) 0.8758(2) 0.0226(7) Uani d 1
C C46 0.4673(3) 0.4035(2) 0.8561(2) 0.0224(7) Uani d 1
C C13 -0.0304(3) 0.1744(2) 0.6250(2) 0.0195(6) Uani d 1
C C21 0.1636(3) 0.0805(2) 0.5488(2) 0.0218(7) Uani d 1
C C6 0.2283(3) 0.5429(2) 0.7303(2) 0.0220(7) Uani d 1
H H6 0.1981 0.5638 0.7660 0.026 Uiso calc 1
C C26 0.1168(3) 0.1125(2) 0.6023(2) 0.0197(6) Uani d 1
O O5 -0.0996(4) 0.2136(3) 0.9305(3) 0.0642(13) Uani d 1
H H5 -0.1299 0.2327 0.9589 0.096 Uiso calc 1
C C47 0.5392(3) 0.4900(2) 0.8710(2) 0.0243(7) Uani d 1
N N9 0.7355(4) 0.7490(3) 0.9192(3) 0.0417(9) Uani d 1
H H9 0.7969 0.7599 0.9093 0.050 Uiso calc 1
C C15 -0.0069(3) 0.1513(2) 0.4911(2) 0.0205(7) Uani d 1
C C54 0.2454(4) 0.4517(3) 0.9208(2) 0.0269(7) Uani d 1
H H54 0.2303 0.5006 0.9402 0.032 Uiso calc 1
C C37 0.2100(3) 0.3622(2) 0.4443(2) 0.0239(7) Uani d 1
C C53 0.3423(3) 0.4600(2) 0.9064(2) 0.0227(7) Uani d 1
C C45 0.5034(3) 0.3304(2) 0.8281(2) 0.0222(7) Uani d 1
C C24 0.2464(3) 0.0694(2) 0.7086(2) 0.0237(7) Uani d 1
C C23 0.2871(3) 0.0333(2) 0.6512(2) 0.0243(7) Uani d 1
C C19 0.0173(3) 0.1239(2) 0.3608(2) 0.0261(7) Uani d 1
H H19 0.0527 0.1017 0.3297 0.031 Uiso calc 1
C C40 0.4754(3) 0.2929(2) 0.7474(2) 0.0220(7) Uani d 1
C C4 0.3850(3) 0.6792(2) 0.7605(2) 0.0241(7) Uani d 1
H H4 0.3596 0.7047 0.7971 0.029 Uiso calc 1
C C57 0.2915(3) 0.3055(2) 0.8630(2) 0.0222(7) Uani d 1
H H57 0.3068 0.2569 0.8435 0.027 Uiso calc 1
C C52 0.5097(3) 0.5573(2) 0.9060(2) 0.0246(7) Uani d 1
C C25 0.1639(3) 0.1063(2) 0.6836(2) 0.0225(7) Uani d 1
H H25 0.1372 0.1284 0.7211 0.027 Uiso calc 1
C C38 0.2785(3) 0.3121(2) 0.4858(2) 0.0224(7) Uani d 1
H H38 0.2924 0.2670 0.4585 0.027 Uiso calc 1
C C33 0.1418(3) 0.4765(2) 0.4546(2) 0.0237(7) Uani d 1
C C20 0.0448(3) 0.1200(2) 0.4409(2) 0.0226(7) Uani d 1
C C1 0.4583(3) 0.5992(3) 0.6582(2) 0.0273(8) Uani d 1
O O6 0.4925(5) -0.0476(4) 0.8219(3) 0.0765(17) Uani d 1
H H6A 0.5493 -0.0229 0.8134 0.115 Uiso calc 1
C C55 0.1677(3) 0.3692(3) 0.9066(2) 0.0258(7) Uani d 1
C C17 -0.1218(3) 0.1917(2) 0.3751(2) 0.0246(7) Uani d 1
C C9 -0.0847(3) 0.2773(3) 0.6991(2) 0.0256(7) Uani d 1
H H9A -0.0762 0.3342 0.7197 0.031 Uiso calc 1
C C22 0.2452(3) 0.0411(2) 0.5707(2) 0.0231(7) Uani d 1
H H22 0.2723 0.0199 0.5331 0.028 Uiso calc 1
C C56 0.1952(3) 0.2945(2) 0.8782(2) 0.0242(7) Uani d 1
C C36 0.1561(3) 0.3417(3) 0.3621(2) 0.0286(8) Uani d 1
H H36 0.1644 0.2962 0.3313 0.034 Uiso calc 1
C C18 -0.0641(3) 0.1615(3) 0.3272(2) 0.0269(8) Uani d 1
C C48 0.6363(3) 0.5138(3) 0.8508(2) 0.0281(8) Uani d 1
H H48 0.6577 0.4708 0.8273 0.034 Uiso calc 1
C C16 -0.0924(3) 0.1862(2) 0.4540(2) 0.0230(7) Uani d 1
H H16 -0.1300 0.2062 0.4846 0.028 Uiso calc 1
C C2 0.5189(4) 0.6850(3) 0.6944(3) 0.0326(9) Uani d 1
H H2 0.5824 0.7137 0.6841 0.039 Uiso calc 1
C C3 0.4797(4) 0.7252(3) 0.7466(2) 0.0304(8) Uani d 1
H H3 0.5165 0.7826 0.7721 0.036 Uiso calc 1
C C27 -0.2118(3) 0.2303(3) 0.3381(2) 0.0294(8) Uani d 1
H H27A -0.1810 0.2805 0.3189 0.044 Uiso calc 1
H H27B -0.2426 0.2466 0.3774 0.044 Uiso calc 1
H H27C -0.2693 0.1884 0.2944 0.044 Uiso calc 1
C C44 0.5696(3) 0.2985(3) 0.8875(2) 0.0291(8) Uani d 1
H H44 0.5881 0.3227 0.9410 0.035 Uiso calc 1
C C62 0.1129(3) 0.2068(3) 0.8657(2) 0.0268(7) Uani d 1
H H62A 0.0467 0.2010 0.8220 0.040 Uiso calc 1
H H62B 0.0946 0.2005 0.9133 0.040 Uiso calc 1
H H62C 0.1450 0.1628 0.8540 0.040 Uiso calc 1
C C41 0.5132(3) 0.2244(2) 0.7280(2) 0.0247(7) Uani d 1
H H41 0.4940 0.1991 0.6747 0.030 Uiso calc 1
C C10 -0.1647(3) 0.2105(3) 0.7108(3) 0.0285(8) Uani d 1
H H10A -0.2098 0.2227 0.7387 0.034 Uiso calc 1
C C12 -0.1101(3) 0.1073(2) 0.6385(2) 0.0249(7) Uani d 1
H H12 -0.1183 0.0501 0.6189 0.030 Uiso calc 1
C C49 0.7005(4) 0.5989(3) 0.8646(3) 0.0326(9) Uani d 1
C C34 0.0815(3) 0.4596(3) 0.3733(2) 0.0283(8) Uani d 1
H H34 0.0377 0.4932 0.3514 0.034 Uiso calc 1
C C50 0.6698(4) 0.6643(3) 0.9032(3) 0.0334(9) Uani d 1
O O11 -0.2185(5) 0.2024(3) 0.0560(3) 0.0781(17) Uani d 1
C C35 0.0897(4) 0.3902(3) 0.3264(2) 0.0303(8) Uani d 1
H H35 0.0512 0.3763 0.2717 0.036 Uiso calc 1
C C30 0.2965(3) 0.0646(3) 0.7946(2) 0.0293(8) Uani d 1
H H30A 0.2830 0.0051 0.7998 0.044 Uiso calc 1
H H30B 0.2632 0.0925 0.8261 0.044 Uiso calc 1
H H30C 0.3752 0.0933 0.8127 0.044 Uiso calc 1
C C51 0.5744(4) 0.6433(3) 0.9234(2) 0.0301(8) Uani d 1
H H51 0.5541 0.6861 0.9483 0.036 Uiso calc 1
C C11 -0.1768(3) 0.1253(3) 0.6806(2) 0.0274(8) Uani d 1
H H11 -0.2297 0.0802 0.6887 0.033 Uiso calc 1
C C43 0.6079(4) 0.2310(3) 0.8671(3) 0.0319(8) Uani d 1
H H43 0.6528 0.2108 0.9068 0.038 Uiso calc 1
C C42 0.5789(4) 0.1936(3) 0.7871(3) 0.0312(8) Uani d 1
H H42 0.6038 0.1478 0.7735 0.037 Uiso calc 1
O O8 0.7534(4) -0.1792(3) 0.7687(3) 0.0751(16) Uani d 1
C C31 0.4071(4) -0.0513(3) 0.6229(3) 0.0317(8) Uani d 1
H H31A 0.3478 -0.0795 0.5727 0.038 Uiso calc 1
H H31B 0.4329 -0.0958 0.6475 0.038 Uiso calc 1
O O7 0.6661(4) -0.0731(5) 0.7615(4) 0.0877(19) Uani d 1
O O9 0.6895(7) -0.1313(5) 0.6492(4) 0.105(2) Uani d 1
O O12 -0.1699(6) 0.3437(5) 0.0432(3) 0.101(2) Uani d 1
C C63 0.0299(4) 0.4276(3) 0.9409(3) 0.0372(10) Uani d 1
H H63A 0.0911 0.4748 0.9781 0.045 Uiso calc 1
H H63B -0.0232 0.4069 0.9675 0.045 Uiso calc 1
C C32 0.5024(4) 0.0098(3) 0.6060(3) 0.0412(10) Uani d 1
H H32A 0.5296 -0.0225 0.5729 0.062 Uiso calc 1
H H32B 0.5613 0.0384 0.6554 0.062 Uiso calc 1
H H32C 0.4765 0.0522 0.5790 0.062 Uiso calc 1
O O13 -0.3258(5) 0.2876(5) 0.0733(3) 0.0926(19) Uani d 1
C C28 -0.0253(4) 0.1569(3) 0.1985(3) 0.0385(10) Uani d 1
H H28A 0.0510 0.1651 0.2312 0.046 Uiso calc 1
H H28B -0.0244 0.1988 0.1637 0.046 Uiso calc 1
C C59 0.8007(4) 0.6235(3) 0.8398(3) 0.0448(11) Uani d 1
H H59A 0.8662 0.6473 0.8864 0.067 Uiso calc 1
H H59B 0.7944 0.6659 0.8066 0.067 Uiso calc 1
H H59C 0.8061 0.5732 0.8105 0.067 Uiso calc 1
C C60 0.7063(5) 0.8204(3) 0.9519(3) 0.0476(13) Uani d 1
H H60A 0.6966 0.8120 1.0025 0.057 Uiso calc 1
H H60B 0.6366 0.8230 0.9157 0.057 Uiso calc 1
C C65 -0.1473(5) 0.1242(3) 0.9075(4) 0.0483(12) Uani d 1
H H65A -0.1200 0.1029 0.8679 0.072 Uiso calc 1
H H65B -0.2267 0.1104 0.8855 0.072 Uiso calc 1
H H65C -0.1280 0.0978 0.9531 0.072 Uiso calc 1
C C64 -0.0253(5) 0.4606(4) 0.8692(3) 0.0523(14) Uani d 1
H H64A -0.0927 0.4167 0.8362 0.078 Uiso calc 1
H H64B 0.0240 0.4748 0.8393 0.078 Uiso calc 1
H H64C -0.0426 0.5113 0.8863 0.078 Uiso calc 1
C C29 -0.0738(5) 0.0671(4) 0.1483(3) 0.0512(13) Uani d 1
H H29A -0.0347 0.0616 0.1116 0.077 Uiso calc 1
H H29B -0.1511 0.0570 0.1189 0.077 Uiso calc 1
H H29C -0.0665 0.0255 0.1822 0.077 Uiso calc 1
C C61 0.7981(6) 0.9050(3) 0.9641(4) 0.0630(19) Uani d 1
H H61A 0.8041 0.9149 0.9135 0.095 Uiso calc 1
H H61B 0.8675 0.9012 0.9982 0.095 Uiso calc 1
H H61C 0.7802 0.9519 0.9885 0.095 Uiso calc 1
C C67 0.6052(6) 0.3245(6) 0.5564(5) 0.071(2) Uani d 1
H H67A 0.5295 0.3104 0.5569 0.086 Uiso calc 1
H H67B 0.6110 0.3602 0.5167 0.086 Uiso calc 1
C C66 0.5106(9) -0.0302(8) 0.9036(5) 0.099(3) Uani d 1
H H66A 0.4760 0.0122 0.9147 0.149 Uiso calc 1
H H66B 0.5891 -0.0084 0.9324 0.149 Uiso calc 1
H H66C 0.4791 -0.0824 0.9199 0.149 Uiso calc 1

loop_
_atom_site_aniso_label
_atom_site_aniso_U_11
_atom_site_aniso_U_22
_atom_site_aniso_U_33
_atom_site_aniso_U_12
_atom_site_aniso_U_13
_atom_site_aniso_U_23
Br2 0.0388(2) 0.0231(2) 0.0288(2) 0.01534(16) 0.01248(16) 0.00771(15)
Br1 0.0478(3) 0.0309(2) 0.0653(3) 0.0051(2) 0.0410(2) 0.0016(2)
Co1 0.0244(3) 0.0153(3) 0.0178(3) 0.0071(2) 0.0103(2) 0.0052(2)
Cl2 0.0767(8) 0.0488(6) 0.0255(5) 0.0428(6) 0.0223(5) 0.0138(4)
Cl1 0.0394(5) 0.0312(5) 0.0589(7) 0.0082(4) 0.0110(5) 0.0200(5)
Cl3 0.0624(8) 0.0423(7) 0.1186(14) 0.0161(6) 0.0473(9) 0.0132(8)
Cl4 0.0805(11) 0.0738(12) 0.0841(12) 0.0232(9) 0.0309(9) 0.0007(9)
O1 0.0294(12) 0.0192(12) 0.0251(12) 0.0039(10) 0.0162(10) 0.0042(10)
O2 0.0328(13) 0.0213(12) 0.0209(11) 0.0130(10) 0.0093(10) 0.0055(10)
O3 0.0326(13) 0.0211(12) 0.0226(12) 0.0141(10) 0.0124(10) 0.0071(10)
O4 0.0399(14) 0.0175(12) 0.0257(12) 0.0111(11) 0.0121(11) 0.0038(10)
N2 0.0262(14) 0.0182(14) 0.0189(13) 0.0074(11) 0.0100(11) 0.0073(11)
N5 0.0247(14) 0.0172(14) 0.0226(14) 0.0061(11) 0.0108(11) 0.0055(11)
N4 0.0263(14) 0.0197(14) 0.0193(13) 0.0055(11) 0.0108(11) 0.0085(11)
N1 0.0282(14) 0.0180(14) 0.0236(14) 0.0106(12) 0.0124(12) 0.0068(11)
N6 0.0286(15) 0.0214(15) 0.0226(14) 0.0094(12) 0.0106(12) 0.0071(12)
N3 0.0259(14) 0.0175(14) 0.0248(14) 0.0078(11) 0.0141(11) 0.0075(11)
O14 0.092(3) 0.059(2) 0.0264(16) 0.054(2) 0.0106(17) 0.0059(15)
N8 0.0328(16) 0.0295(17) 0.0262(15) 0.0172(14) 0.0113(13) 0.0069(13)
O10 0.0456(18) 0.0279(16) 0.079(3) 0.0128(14) 0.0318(18) 0.0221(17)
N10 0.0433(19) 0.0249(17) 0.0421(19) 0.0152(15) 0.0255(16) 0.0067(14)
C7 0.0283(16) 0.0154(16) 0.0208(15) 0.0092(13) 0.0106(13) 0.0074(12)
C14 0.0242(16) 0.0127(15) 0.0244(16) 0.0032(12) 0.0099(13) 0.0042(12)
C39 0.0269(16) 0.0151(15) 0.0252(16) 0.0085(13) 0.0115(13) 0.0061(13)
C5 0.0285(17) 0.0194(16) 0.0193(15) 0.0106(14) 0.0086(13) 0.0074(13)
C8 0.0261(16) 0.0165(16) 0.0235(16) 0.0103(13) 0.0103(13) 0.0095(13)
N7 0.053(2) 0.042(2) 0.0247(16) 0.0293(18) 0.0141(15) 0.0116(15)
C58 0.0336(18) 0.0186(17) 0.0188(15) 0.0107(14) 0.0106(13) 0.0052(13)
C46 0.0316(18) 0.0192(16) 0.0180(15) 0.0109(14) 0.0065(13) 0.0080(12)
C13 0.0238(15) 0.0166(16) 0.0233(15) 0.0090(13) 0.0111(13) 0.0098(13)
C21 0.0267(16) 0.0170(16) 0.0225(16) 0.0070(13) 0.0088(13) 0.0061(13)
C6 0.0309(17) 0.0185(16) 0.0213(15) 0.0119(14) 0.0114(13) 0.0049(13)
C26 0.0268(16) 0.0123(14) 0.0229(16) 0.0062(13) 0.0111(13) 0.0073(12)
O5 0.081(3) 0.036(2) 0.087(3) -0.0007(19) 0.067(3) -0.0036(19)
C47 0.0333(18) 0.0189(17) 0.0213(16) 0.0115(15) 0.0057(14) 0.0083(13)
N9 0.047(2) 0.0224(18) 0.053(2) 0.0060(16) 0.0134(18) 0.0168(16)
C15 0.0257(16) 0.0155(15) 0.0209(16) 0.0051(13) 0.0093(13) 0.0055(12)
C54 0.041(2) 0.0213(17) 0.0255(17) 0.0164(16) 0.0141(15) 0.0070(14)
C37 0.0300(17) 0.0217(17) 0.0199(16) 0.0037(14) 0.0118(14) 0.0045(13)
C53 0.0365(19) 0.0163(16) 0.0182(15) 0.0126(14) 0.0080(14) 0.0087(12)
C45 0.0255(16) 0.0192(16) 0.0250(17) 0.0086(13) 0.0103(13) 0.0078(13)
C24 0.0280(17) 0.0209(17) 0.0249(17) 0.0076(14) 0.0114(14) 0.0085(13)
C23 0.0284(17) 0.0183(16) 0.0256(17) 0.0066(14) 0.0087(14) 0.0046(13)
C19 0.039(2) 0.0218(17) 0.0236(17) 0.0148(15) 0.0130(15) 0.0066(14)
C40 0.0255(16) 0.0194(16) 0.0227(16) 0.0069(13) 0.0099(13) 0.0060(13)
C4 0.0348(19) 0.0183(17) 0.0216(16) 0.0109(14) 0.0098(14) 0.0063(13)
C57 0.0339(18) 0.0174(16) 0.0219(15) 0.0128(14) 0.0134(14) 0.0086(13)
C52 0.0364(19) 0.0198(17) 0.0197(16) 0.0116(15) 0.0077(14) 0.0102(13)
C25 0.0281(17) 0.0192(16) 0.0232(16) 0.0078(14) 0.0118(13) 0.0071(13)
C38 0.0299(17) 0.0201(16) 0.0193(15) 0.0069(14) 0.0118(13) 0.0042(13)
C33 0.0299(17) 0.0207(17) 0.0239(17) 0.0069(14) 0.0136(14) 0.0081(13)
C20 0.0301(17) 0.0133(15) 0.0279(17) 0.0085(13) 0.0125(14) 0.0058(13)
C1 0.0304(18) 0.0209(18) 0.0326(19) 0.0063(15) 0.0153(15) 0.0033(15)
O6 0.117(4) 0.112(4) 0.043(2) 0.093(4) 0.033(2) 0.030(2)
C55 0.040(2) 0.0241(18) 0.0223(16) 0.0167(16) 0.0164(15) 0.0071(14)
C17 0.0310(18) 0.0171(16) 0.0267(17) 0.0090(14) 0.0094(14) 0.0056(13)
C9 0.0328(18) 0.0210(17) 0.0300(18) 0.0118(15) 0.0160(15) 0.0101(14)
C22 0.0301(17) 0.0196(16) 0.0254(17) 0.0129(14) 0.0126(14) 0.0064(13)
C56 0.0356(19) 0.0210(17) 0.0216(16) 0.0124(15) 0.0134(14) 0.0068(13)
C36 0.037(2) 0.0268(19) 0.0211(17) 0.0082(16) 0.0112(15) 0.0027(14)
C18 0.0364(19) 0.0222(18) 0.0232(17) 0.0100(15) 0.0106(15) 0.0055(14)
C48 0.0349(19) 0.0238(19) 0.0275(18) 0.0109(16) 0.0097(15) 0.0115(15)
C16 0.0280(17) 0.0189(16) 0.0243(16) 0.0077(14) 0.0114(14) 0.0053(13)
C2 0.034(2) 0.024(2) 0.039(2) 0.0025(16) 0.0168(17) 0.0056(16)
C3 0.038(2) 0.0184(17) 0.0296(18) 0.0028(15) 0.0090(16) 0.0042(14)
C27 0.036(2) 0.029(2) 0.0265(18) 0.0157(16) 0.0098(15) 0.0083(15)
C44 0.0349(19) 0.030(2) 0.0243(17) 0.0173(16) 0.0054(15) 0.0076(15)
C62 0.0350(19) 0.0215(18) 0.0298(18) 0.0111(15) 0.0163(15) 0.0089(14)
C41 0.0309(18) 0.0218(17) 0.0254(17) 0.0116(14) 0.0115(14) 0.0073(14)
C10 0.0317(18) 0.0271(19) 0.038(2) 0.0132(16) 0.0226(16) 0.0132(16)
C12 0.0301(18) 0.0173(16) 0.0311(18) 0.0081(14) 0.0136(14) 0.0094(14)
C49 0.040(2) 0.026(2) 0.037(2) 0.0116(17) 0.0148(17) 0.0175(16)
C34 0.0306(18) 0.031(2) 0.0265(18) 0.0094(16) 0.0114(15) 0.0131(15)
C50 0.042(2) 0.0210(19) 0.034(2) 0.0079(17) 0.0070(17) 0.0152(16)
O11 0.116(4) 0.054(3) 0.048(2) 0.055(3) -0.013(2) -0.0075(19)
C35 0.036(2) 0.033(2) 0.0191(16) 0.0074(16) 0.0066(14) 0.0080(15)
C30 0.037(2) 0.035(2) 0.0253(18) 0.0213(17) 0.0135(15) 0.0130(16)
C51 0.042(2) 0.0175(17) 0.0269(18) 0.0103(16) 0.0050(16) 0.0054(14)
C11 0.0294(18) 0.0245(19) 0.0357(19) 0.0082(15) 0.0186(15) 0.0143(15)
C43 0.039(2) 0.030(2) 0.031(2) 0.0199(17) 0.0094(16) 0.0119(16)
C42 0.038(2) 0.0246(19) 0.036(2) 0.0160(16) 0.0151(17) 0.0064(16)
O8 0.051(2) 0.051(3) 0.105(4) -0.002(2) 0.006(2) 0.051(3)
C31 0.036(2) 0.032(2) 0.034(2) 0.0205(17) 0.0134(16) 0.0062(16)
O7 0.054(3) 0.133(5) 0.114(4) 0.044(3) 0.055(3) 0.069(4)
O9 0.138(6) 0.089(4) 0.067(3) 0.048(4) -0.003(4) 0.000(3)
O12 0.132(5) 0.097(5) 0.050(3) -0.004(4) 0.025(3) 0.025(3)
C63 0.047(2) 0.032(2) 0.045(2) 0.0201(19) 0.028(2) 0.0056(18)
C32 0.040(2) 0.045(3) 0.042(2) 0.015(2) 0.0201(19) 0.004(2)
O13 0.102(4) 0.173(6) 0.046(2) 0.099(4) 0.032(2) 0.034(3)
C28 0.048(2) 0.039(2) 0.033(2) 0.018(2) 0.0141(18) 0.0095(18)
C59 0.047(3) 0.032(2) 0.063(3) 0.013(2) 0.025(2) 0.022(2)
C60 0.064(3) 0.019(2) 0.047(3) 0.008(2) 0.004(2) 0.0118(18)
C65 0.057(3) 0.035(3) 0.063(3) 0.012(2) 0.034(3) 0.016(2)
C64 0.071(3) 0.053(3) 0.044(3) 0.040(3) 0.020(2) 0.001(2)
C29 0.056(3) 0.054(3) 0.040(3) 0.017(3) 0.014(2) -0.005(2)
C61 0.085(4) 0.022(2) 0.058(3) 0.001(3) 0.001(3) 0.013(2)
C67 0.066(4) 0.103(6) 0.085(5) 0.049(4) 0.050(4) 0.057(4)
C66 0.117(6) 0.132(7) 0.074(5) 0.077(6) 0.034(4) 0.026(5)

loop_
_atom_type_symbol
_atom_type_description
_atom_type_scat_dispersion_real
_atom_type_scat_dispersion_imag
_atom_type_scat_source
C C 0.0181 0.0091 'International Tables Vol C Tables 4.2.6.8 and 6.1.1.4'
H H 0.0000 0.0000 'International Tables Vol C Tables 4.2.6.8 and 6.1.1.4'
Br Br -0.6763 1.2805 'International Tables Vol C Tables 4.2.6.8 and 6.1.1.4'
Cl Cl 0.3639 0.7018 'International Tables Vol C Tables 4.2.6.8 and 6.1.1.4'
Co Co -2.3653 3.6143 'International Tables Vol C Tables 4.2.6.8 and 6.1.1.4'
N N 0.0311 0.0180 'International Tables Vol C Tables 4.2.6.8 and 6.1.1.4'
O O 0.0492 0.0322 'International Tables Vol C Tables 4.2.6.8 and 6.1.1.4'

loop_
_geom_angle_atom_site_label_1
_geom_angle_atom_site_label_2
_geom_angle_atom_site_label_3
_geom_angle
O1 Co1 N4 92.23(11)
O1 Co1 N1 151.55(11)
O2 Co1 O1 98.93(11)
O2 Co1 N4 148.65(12)
O2 Co1 N1 85.63(11)
N2 Co1 O1 75.66(11)
N2 Co1 O2 96.19(11)
N2 Co1 N5 159.47(13)
N2 Co1 N4 114.99(12)
N2 Co1 N1 75.94(12)
N5 Co1 O1 87.08(12)
N5 Co1 O2 75.30(12)
N5 Co1 N4 76.13(12)
N5 Co1 N1 121.05(12)
N1 Co1 N4 98.30(11)
O11 Cl2 O14 110.2(2)
O11 Cl2 O13 107.5(4)
O12 Cl2 O14 112.8(3)
O12 Cl2 O11 109.5(4)
O12 Cl2 O13 107.6(5)
O13 Cl2 O14 109.1(3)
O10 Cl1 O8 108.4(2)
O10 Cl1 O7 109.8(3)
O7 Cl1 O8 107.0(4)
O9 Cl1 O10 112.1(4)
O9 Cl1 O8 111.4(4)
O9 Cl1 O7 107.9(4)
C7 O1 Co1 111.8(2)
C39 O2 Co1 112.3(2)
C20 O3 C21 120.4(3)
C52 O4 C53 120.3(3)
N3 N2 Co1 118.6(2)
C6 N2 Co1 120.2(3)
C6 N2 N3 120.6(3)
N6 N5 Co1 118.3(2)
C38 N5 Co1 119.4(3)
C38 N5 N6 121.4(3)
C37 N4 Co1 110.1(2)
C33 N4 Co1 131.5(3)
C33 N4 C37 116.5(3)
C5 N1 Co1 112.1(2)
C1 N1 Co1 130.6(3)
C1 N1 C5 117.2(3)
C39 N6 N5 107.0(3)
C7 N3 N2 107.5(3)
C23 N8 C31 125.3(3)
C55 N10 C63 124.4(4)
O1 C7 N3 125.9(3)
O1 C7 C8 118.2(3)
N3 C7 C8 115.8(3)
C26 C14 C13 121.5(3)
C26 C14 C15 118.8(3)
C15 C14 C13 119.4(3)
O2 C39 N6 125.8(3)
O2 C39 C40 116.6(3)
N6 C39 C40 117.7(3)
N1 C5 C6 115.9(3)
N1 C5 C4 121.6(3)
C4 C5 C6 122.5(3)
C13 C8 C7 120.5(3)
C9 C8 C7 119.7(3)
C9 C8 C13 119.7(3)
C18 N7 C28 124.7(4)
C46 C58 C53 120.0(3)
C46 C58 C57 124.6(3)
C53 C58 C57 115.3(3)
C58 C46 C47 119.2(4)
C58 C46 C45 121.4(3)
C47 C46 C45 119.1(3)
C8 C13 C14 124.8(3)
C12 C13 C14 116.4(3)
C12 C13 C8 118.7(3)
O3 C21 C26 121.2(3)
O3 C21 C22 115.1(3)
C22 C21 C26 123.7(3)
N2 C6 C5 115.6(3)
C14 C26 C21 119.2(3)
C14 C26 C25 124.9(3)
C21 C26 C25 115.8(3)
C52 C47 C46 118.3(4)
C48 C47 C46 124.7(4)
C48 C47 C52 117.0(4)
C50 N9 C60 123.1(5)
C14 C15 C16 124.7(3)
C20 C15 C14 119.4(3)
C20 C15 C16 115.9(3)
C53 C54 C55 120.1(4)
N4 C37 C38 116.0(3)
N4 C37 C36 122.2(4)
C36 C37 C38 121.9(4)
O4 C53 C58 120.2(4)
C54 C53 O4 116.2(3)
C54 C53 C58 123.5(4)
C40 C45 C46 124.4(3)
C44 C45 C46 116.4(3)
C44 C45 C40 119.2(4)
C23 C24 C30 118.4(3)
C25 C24 C23 119.5(3)
C25 C24 C30 122.1(4)
N8 C23 C24 119.5(3)
N8 C23 C22 121.3(4)
C22 C23 C24 119.2(4)
C20 C19 C18 119.1(4)
C45 C40 C39 118.8(3)
C41 C40 C39 121.6(3)
C41 C40 C45 119.6(3)
C3 C4 C5 119.4(4)
C56 C57 C58 122.9(3)
O4 C52 C47 121.8(3)
O4 C52 C51 115.5(4)
C51 C52 C47 122.7(4)
C24 C25 C26 122.7(3)
N5 C38 C37 115.6(3)
N4 C33 Br2 116.7(3)
N4 C33 C34 125.7(4)
C34 C33 Br2 117.5(3)
O3 C20 C15 120.9(3)
O3 C20 C19 115.7(3)
C19 C20 C15 123.3(4)
N1 C1 Br1 116.5(3)
N1 C1 C2 125.6(4)
C2 C1 Br1 117.9(3)
N10 C55 C54 122.4(4)
N10 C55 C56 119.2(4)
C54 C55 C56 118.4(4)
C18 C17 C27 119.6(3)
C16 C17 C18 119.3(4)
C16 C17 C27 121.1(4)
C10 C9 C8 121.1(4)
C21 C22 C23 119.0(3)
C57 C56 C55 119.8(4)
C57 C56 C62 122.5(3)
C55 C56 C62 117.7(4)
C37 C36 C35 119.2(4)
N7 C18 C19 121.3(4)
N7 C18 C17 119.0(4)
C19 C18 C17 119.7(3)
C49 C48 C47 122.0(4)
C17 C16 C15 122.6(4)
C3 C2 C1 116.6(4)
C2 C3 C4 119.5(4)
C43 C44 C45 120.5(4)
C42 C41 C40 120.7(4)
C9 C10 C11 119.5(4)
C11 C12 C13 120.9(4)
C48 C49 C50 118.9(4)
C48 C49 C59 121.4(4)
C50 C49 C59 119.7(4)
C35 C34 C33 117.0(4)
N9 C50 C49 119.1(4)
N9 C50 C51 120.3(4)
C51 C50 C49 120.6(4)
C34 C35 C36 119.3(4)
C50 C51 C52 118.8(4)
C12 C11 C10 120.2(4)
C44 C43 C42 120.0(4)
C41 C42 C43 120.0(4)
N8 C31 C32 113.3(4)
N10 C63 C64 112.4(4)
N7 C28 C29 112.5(4)
N9 C60 C61 109.7(6)
Cl4 C67 Cl3 112.0(4)

loop_
_geom_bond_atom_site_label_1
_geom_bond_atom_site_label_2
_geom_bond_distance
Br2 C33 1.894(4)
Br1 C1 1.892(4)
Co1 O1 2.064(3)
Co1 O2 2.047(3)
Co1 N2 2.042(3)
Co1 N5 2.044(3)
Co1 N4 2.208(3)
Co1 N1 2.188(3)
Cl2 O14 1.442(3)
Cl2 O11 1.411(4)
Cl2 O12 1.381(6)
Cl2 O13 1.435(5)
Cl1 O10 1.418(4)
Cl1 O8 1.452(4)
Cl1 O7 1.428(6)
Cl1 O9 1.386(6)
Cl3 C67 1.773(9)
Cl4 C67 1.743(9)
O1 C7 1.269(5)
O2 C39 1.271(5)
O3 C21 1.363(4)
O3 C20 1.359(5)
O4 C53 1.366(5)
O4 C52 1.361(5)
N2 N3 1.366(4)
N2 C6 1.288(5)
N5 N6 1.370(5)
N5 C38 1.288(5)
N4 C37 1.370(5)
N4 C33 1.322(5)
N1 C5 1.362(5)
N1 C1 1.318(5)
N6 C39 1.339(5)
N3 C7 1.347(5)
N8 C23 1.342(5)
N8 C31 1.456(5)
N10 C55 1.326(6)
N10 C63 1.460(5)
C7 C8 1.486(5)
C14 C13 1.494(5)
C14 C26 1.407(5)
C14 C15 1.414(5)
C39 C40 1.489(5)
C5 C6 1.453(5)
C5 C4 1.390(5)
C8 C13 1.407(5)
C8 C9 1.392(5)
N7 C18 1.361(5)
N7 C28 1.465(6)
C58 C46 1.389(5)
C58 C53 1.421(5)
C58 C57 1.434(5)
C46 C47 1.427(5)
C46 C45 1.491(5)
C13 C12 1.403(5)
C21 C26 1.412(5)
C21 C22 1.376(5)
C26 C25 1.426(5)
O5 C65 1.392(6)
C47 C52 1.410(6)
C47 C48 1.407(6)
N9 C50 1.374(5)
N9 C60 1.445(7)
C15 C20 1.413(5)
C15 C16 1.418(5)
C54 C53 1.358(6)
C54 C55 1.409(6)
C37 C38 1.467(6)
C37 C36 1.389(5)
C45 C40 1.409(5)
C45 C44 1.401(5)
C24 C23 1.437(5)
C24 C25 1.366(6)
C24 C30 1.501(5)
C23 C22 1.412(5)
C19 C20 1.382(5)
C19 C18 1.389(6)
C40 C41 1.392(5)
C4 C3 1.389(6)
C57 C56 1.352(5)
C52 C51 1.387(5)
C33 C34 1.392(5)
C1 C2 1.393(6)
O6 C66 1.395(10)
C55 C56 1.447(5)
C17 C18 1.437(6)
C17 C16 1.367(5)
C17 C27 1.503(5)
C9 C10 1.387(5)
C56 C62 1.503(5)
C36 C35 1.392(6)
C48 C49 1.378(6)
C2 C3 1.384(6)
C44 C43 1.387(6)
C41 C42 1.384(6)
C10 C11 1.391(6)
C12 C11 1.387(6)
C49 C50 1.426(7)
C49 C59 1.491(7)
C34 C35 1.388(6)
C50 C51 1.384(7)
C43 C42 1.394(6)
C31 C32 1.518(7)
C63 C64 1.502(8)
C28 C29 1.505(7)
C60 C61 1.526(7)

loop_
_geom_hbond_atom_site_label_D
_geom_hbond_atom_site_label_H
_geom_hbond_atom_site_label_A
_geom_hbond_site_symmetry_A
_geom_hbond_distance_DH
_geom_hbond_distance_HA
_geom_hbond_distance_DA
_geom_hbond_angle_DHA
N8 H8 O6 . 0.86 2.14 2.913(5) 150.0
N10 H10 O5 . 0.86 2.08 2.877(5) 153.1
N7 H7 O14 . 0.86 2.33 2.951(5) 129.0
C6 H6 O14 2_566 0.93 2.54 3.373(5) 148.7
O5 H5 O11 1_556 0.82 2.39 3.098(8) 144.6
O5 H5 O12 1_556 0.82 2.50 3.277(9) 157.8
C19 H19 O10 2_656 0.93 2.58 3.509(6) 178.6
C4 H4 O13 2_566 0.93 2.49 3.323(6) 149.6
O6 H6A O7 . 0.82 2.30 2.919(7) 132.5
C2 H2 O8 1_565 0.93 2.41 3.107(6) 131.5
C44 H44 O13 1_656 0.93 2.50 3.239(6) 137.0
C12 H12 O3 2_556 0.93 2.54 3.438(5) 162.1
C28 H28A O8 2_656 0.97 2.54 3.382(7) 145.5
C67 H67A N6 . 0.97 2.36 3.281(7) 159.0

loop_
_geom_torsion_atom_site_label_1
_geom_torsion_atom_site_label_2
_geom_torsion_atom_site_label_3
_geom_torsion_atom_site_label_4
_geom_torsion
Br2 C33 C34 C35 175.3(3)
Br1 C1 C2 C3 -175.2(3)
Co1 O1 C7 N3 8.0(5)
Co1 O1 C7 C8 -169.0(2)
Co1 O2 C39 N6 8.9(5)
Co1 O2 C39 C40 -171.4(2)
Co1 N2 N3 C7 -3.2(4)
Co1 N2 C6 C5 6.0(4)
Co1 N5 N6 C39 -8.4(4)
Co1 N5 C38 C37 10.3(4)
Co1 N4 C37 C38 -14.3(4)
Co1 N4 C37 C36 165.6(3)
Co1 N4 C33 Br2 22.2(4)
Co1 N4 C33 C34 -159.5(3)
Co1 N1 C5 C6 -1.8(4)
Co1 N1 C5 C4 176.8(3)
Co1 N1 C1 Br1 -0.7(5)
Co1 N1 C1 C2 -178.3(3)
O1 C7 C8 C13 10.5(5)
O1 C7 C8 C9 -172.3(3)
O2 C39 C40 C45 -0.8(5)
O2 C39 C40 C41 179.5(3)
O3 C21 C26 C14 1.3(5)
O3 C21 C26 C25 -178.1(3)
O3 C21 C22 C23 -179.9(3)
O4 C52 C51 C50 -176.5(3)
N2 N3 C7 O1 -3.5(5)
N2 N3 C7 C8 173.6(3)
N5 N6 C39 O2 -0.6(5)
N5 N6 C39 C40 179.7(3)
N4 C37 C38 N5 4.0(5)
N4 C37 C36 C35 -1.7(6)
N4 C33 C34 C35 -2.9(6)
N1 C5 C6 N2 -2.4(5)
N1 C5 C4 C3 2.2(6)
N1 C1 C2 C3 2.3(7)
N6 N5 C38 C37 179.1(3)
N6 C39 C40 C45 178.9(3)
N6 C39 C40 C41 -0.8(5)
N3 N2 C6 C5 176.6(3)
N3 C7 C8 C13 -166.8(3)
N3 C7 C8 C9 10.4(5)
N8 C23 C22 C21 176.8(4)
N10 C55 C56 C57 178.9(4)
N10 C55 C56 C62 -0.3(5)
C7 C8 C13 C14 -8.1(5)
C7 C8 C13 C12 175.4(3)
C7 C8 C9 C10 -176.5(3)
C14 C13 C12 C11 -175.0(3)
C14 C26 C25 C24 178.6(3)
C14 C15 C20 O3 1.5(5)
C14 C15 C20 C19 -177.1(3)
C14 C15 C16 C17 176.7(3)
C39 C40 C41 C42 178.9(4)
C5 N1 C1 Br1 174.7(3)
C5 N1 C1 C2 -2.8(6)
C5 C4 C3 C2 -2.7(6)
C8 C13 C12 C11 1.8(5)
C8 C9 C10 C11 0.6(6)
C58 C46 C47 C52 0.5(5)
C58 C46 C47 C48 -177.1(4)
C58 C46 C45 C40 92.8(5)
C58 C46 C45 C44 -87.3(4)
C58 C57 C56 C55 1.7(6)
C58 C57 C56 C62 -179.1(3)
C46 C58 C53 O4 -6.2(5)
C46 C58 C53 C54 174.4(3)
C46 C58 C57 C56 -175.6(4)
C46 C47 C52 O4 -1.7(5)
C46 C47 C52 C51 179.5(3)
C46 C47 C48 C49 178.0(4)
C46 C45 C40 C39 0.7(5)
C46 C45 C40 C41 -179.6(3)
C46 C45 C44 C43 -179.5(4)
C13 C14 C26 C21 173.4(3)
C13 C14 C26 C25 -7.3(5)
C13 C14 C15 C20 -174.9(3)
C13 C14 C15 C16 6.8(5)
C13 C8 C9 C10 0.7(6)
C13 C12 C11 C10 -0.6(6)
C21 O3 C20 C15 -0.6(5)
C21 O3 C20 C19 178.1(3)
C21 C26 C25 C24 -2.1(5)
C6 N2 N3 C7 -174.0(3)
C6 C5 C4 C3 -179.4(4)
C26 C14 C13 C8 106.2(4)
C26 C14 C13 C12 -77.2(4)
C26 C14 C15 C20 -1.0(5)
C26 C14 C15 C16 -179.4(3)
C26 C21 C22 C23 -1.4(6)
C47 C46 C45 C40 -94.0(4)
C47 C46 C45 C44 85.9(4)
C47 C52 C51 C50 2.3(6)
C47 C48 C49 C50 2.2(6)
C47 C48 C49 C59 -177.5(4)
N9 C50 C51 C52 179.7(4)
C15 C14 C13 C8 -80.1(4)
C15 C14 C13 C12 96.5(4)
C15 C14 C26 C21 -0.3(5)
C15 C14 C26 C25 178.9(3)
C54 C55 C56 C57 -2.7(5)
C54 C55 C56 C62 178.1(3)
C37 N4 C33 Br2 -175.0(3)
C37 N4 C33 C34 3.2(5)
C37 C36 C35 C34 2.0(6)
C53 O4 C52 C47 -1.1(5)
C53 O4 C52 C51 177.7(3)
C53 C58 C46 C47 3.3(5)
C53 C58 C46 C45 176.5(3)
C53 C58 C57 C56 0.5(5)
C53 C54 C55 N10 179.7(4)
C53 C54 C55 C56 1.4(5)
C45 C46 C47 C52 -172.9(3)
C45 C46 C47 C48 9.5(5)
C45 C40 C41 C42 -0.8(6)
C45 C44 C43 C42 -1.1(7)
C24 C23 C22 C21 -2.2(5)
C23 N8 C31 C32 83.4(5)
C23 C24 C25 C26 -1.3(6)
C40 C45 C44 C43 0.4(6)
C40 C41 C42 C43 0.1(6)
C4 C5 C6 N2 179.0(3)
C57 C58 C46 C47 179.3(3)
C57 C58 C46 C45 -7.5(5)
C57 C58 C53 O4 177.5(3)
C57 C58 C53 C54 -1.9(5)
C52 O4 C53 C58 5.1(5)
C52 O4 C53 C54 -175.5(3)
C52 C47 C48 C49 0.4(5)
C25 C24 C23 N8 -175.5(4)
C25 C24 C23 C22 3.5(5)
C38 N5 N6 C39 -177.3(3)
C38 C37 C36 C35 178.1(4)
C33 N4 C37 C38 179.3(3)
C33 N4 C37 C36 -0.8(5)
C33 C34 C35 C36 0.1(6)
C20 O3 C21 C26 -0.8(5)
C20 O3 C21 C22 177.7(3)
C20 C15 C16 C17 -1.7(5)
C20 C19 C18 N7 174.9(4)
C20 C19 C18 C17 -3.1(6)
C1 N1 C5 C6 -178.0(3)
C1 N1 C5 C4 0.5(5)
C1 C2 C3 C4 0.6(6)
C55 N10 C63 C64 80.8(6)
C55 C54 C53 O4 -178.5(3)
C55 C54 C53 C58 1.0(6)
C9 C8 C13 C14 174.7(3)
C9 C8 C13 C12 -1.8(5)
C9 C10 C11 C12 -0.6(6)
C22 C21 C26 C14 -177.1(3)
C22 C21 C26 C25 3.5(5)
C36 C37 C38 N5 -175.9(4)
C18 N7 C28 C29 93.5(6)
C18 C19 C20 O3 -177.7(3)
C18 C19 C20 C15 1.0(6)
C18 C17 C16 C15 -0.3(6)
C48 C47 C52 O4 176.1(3)
C48 C47 C52 C51 -2.7(5)
C48 C49 C50 N9 178.1(4)
C48 C49 C50 C51 -2.6(6)
C16 C15 C20 O3 180.0(3)
C16 C15 C20 C19 1.4(5)
C16 C17 C18 N7 -175.2(4)
C16 C17 C18 C19 2.8(6)
C27 C17 C18 N7 3.6(6)
C27 C17 C18 C19 -178.4(4)
C27 C17 C16 C15 -179.1(3)
C44 C45 C40 C39 -179.2(3)
C44 C45 C40 C41 0.5(5)
C44 C43 C42 C41 0.8(7)
C49 C50 C51 C52 0.4(6)
C50 N9 C60 C61 178.7(4)
C30 C24 C23 N8 4.2(5)
C30 C24 C23 C22 -176.7(3)
C30 C24 C25 C26 179.0(3)
C31 N8 C23 C24 176.9(4)
C31 N8 C23 C22 -2.2(6)
C63 N10 C55 C54 8.0(7)
C63 N10 C55 C56 -173.7(4)
C28 N7 C18 C19 -7.1(7)
C28 N7 C18 C17 170.9(4)
C59 C49 C50 N9 -2.2(6)
C59 C49 C50 C51 177.1(4)
C60 N9 C50 C49 174.6(4)
C60 N9 C50 C51 -4.6(7)

_cod_database_fobs_code 2021337
